data_2018722
loop_
_publ_author_name
'Lennartson, Anders'
'McKenzie, Christine J.'

_publ_section_title
;
 Oxidation of a dinuclear manganese(II) complex to an oxide-bridged
 dimanganese(IV) complex
;
_journal_coeditor_code QS3017
_journal_issue 12
_journal_name_full 'Acta Crystallographica Section C'
_journal_page_first m347
_journal_page_last m352
_journal_paper_doi 10.1107/S0108270112043296
_journal_volume 68
_journal_year 2012
_chemical_formula_iupac '[Mn2 O2 (C15 H16 N3 O2)2] [Ce (N O3)4 (H2 O)3]2'
_chemical_formula_moiety 'C30 H32 Mn2 N6 O6 2+, 2(Ce H6 N4 O15 -)'
_chemical_formula_sum 'C30 H44 Ce2 Mn2 N14 O36'
_chemical_formula_weight 1566.91
_chemical_name_systematic
;
di-\m-oxido-bis(bis{3-[bis(pyridin-2-ylmethyl)amino]propionato}manganese(IV))
bis[triaquatetranitratocerate(IV)]
;
_space_group_IT_number 2
_symmetry_cell_setting triclinic
_symmetry_space_group_name_Hall '-P 1'
_symmetry_space_group_name_H-M 'P -1'
_atom_sites_solution_hydrogens geom
_atom_sites_solution_primary direct
_atom_sites_solution_secondary difmap
_audit_creation_method SHELXL-97
_cell_angle_alpha 94.978(3)
_cell_angle_beta 110.547(2)
_cell_angle_gamma 104.276(2)
_cell_formula_units_Z 1
_cell_length_a 9.8698(5)
_cell_length_b 10.6007(6)
_cell_length_c 13.9273(8)
_cell_measurement_reflns_used 9135
_cell_measurement_temperature 150(2)
_cell_measurement_theta_max 26.00
_cell_measurement_theta_min 2.75
_cell_volume 1297.99(13)
_computing_cell_refinement 'SAINT (Bruker, 2003)'
_computing_data_collection 'APEX2 (Bruker--Nonius, 2004)'
_computing_data_reduction 'SAINT (Bruker, 2003)'
_computing_molecular_graphics 'ORTEP-3 (Farrugia, 1997) and PLATON (Spek, 2009)'
_computing_publication_material 'SHELXL97 (Sheldrick, 2008)'
_computing_structure_refinement 'SHELXL97 (Sheldrick, 2008)'
_computing_structure_solution 'SIR92 (Altomare <i>et al.</i>, 1993)'
_diffrn_ambient_temperature 150(2)
_diffrn_measured_fraction_theta_full 0.988
_diffrn_measured_fraction_theta_max 0.988
_diffrn_measurement_device_type 'Bruker--Nonius X8 APEXII CCD'
_diffrn_measurement_method 'thin-slice \w and \f scans'
_diffrn_radiation_monochromator graphite
_diffrn_radiation_source 'fine-focus sealed tube'
_diffrn_radiation_type MoK\a
_diffrn_radiation_wavelength 0.71073
_diffrn_reflns_av_R_equivalents 0.0251
_diffrn_reflns_av_sigmaI/netI 0.0149
_diffrn_reflns_limit_h_max 12
_diffrn_reflns_limit_h_min -12
_diffrn_reflns_limit_k_max 13
_diffrn_reflns_limit_k_min -13
_diffrn_reflns_limit_l_max 17
_diffrn_reflns_limit_l_min -17
_diffrn_reflns_number 39127
_diffrn_reflns_theta_full 26.03
_diffrn_reflns_theta_max 26.03
_diffrn_reflns_theta_min 3.68
_diffrn_standards_number 0
_exptl_absorpt_coefficient_mu 2.316
_exptl_absorpt_correction_T_max 0.7453
_exptl_absorpt_correction_T_min 0.6440
_exptl_absorpt_correction_type multi-scan
_exptl_absorpt_process_details '(SADABS; Sheldrick, 2003)'
_exptl_crystal_colour red
_exptl_crystal_density_diffrn 2.005
_exptl_crystal_density_method 'not measured'
_exptl_crystal_description plate
_exptl_crystal_F_000 776
_exptl_crystal_size_max 0.26
_exptl_crystal_size_mid 0.20
_exptl_crystal_size_min 0.04
_refine_diff_density_max 0.714
_refine_diff_density_min -0.461
_refine_ls_extinction_method none
_refine_ls_goodness_of_fit_ref 1.066
_refine_ls_hydrogen_treatment mixed
_refine_ls_matrix_type full
_refine_ls_number_parameters 403
_refine_ls_number_reflns 5058
_refine_ls_number_restraints 9
_refine_ls_restrained_S_all 1.066
_refine_ls_R_factor_all 0.0186
_refine_ls_R_factor_gt 0.0165
_refine_ls_shift/su_max 0.001
_refine_ls_shift/su_mean 0.000
_refine_ls_structure_factor_coef Fsqd
_refine_ls_weighting_details 'calc w=1/[\s^2^(Fo^2^)+(0.0185P)^2^+1.0956P] where P=(Fo^2^+2Fc^2^)/3'
_refine_ls_weighting_scheme calc
_refine_ls_wR_factor_gt 0.0408
_refine_ls_wR_factor_ref 0.0421
_reflns_number_gt 4778
_reflns_number_total 5058
_reflns_threshold_expression I>2\s(I)
_cod_data_source_file qs3017.cif
_cod_data_source_block III
_cod_original_cell_volume 1297.99(12)
_cod_database_code 2018722
_cod_database_fobs_code 2018722

loop_
_symmetry_equiv_pos_as_xyz
'x, y, z'
'-x, -y, -z'

loop_
_atom_site_type_symbol
_atom_site_label
_atom_site_fract_x
_atom_site_fract_y
_atom_site_fract_z
_atom_site_U_iso_or_equiv
_atom_site_adp_type
_atom_site_calc_flag
_atom_site_refinement_flags
_atom_site_occupancy
_atom_site_symmetry_multiplicity
C C1 0.4550(2) 1.0267(2) 0.10497(15) 0.0214(4) Uani d . 1 1
C C2 0.4439(2) 0.8834(2) 0.11220(16) 0.0231(4) Uani d . 1 1
H H2A 0.4327 0.8681 0.1785 0.028 Uiso calc R 1 1
H H2B 0.5408 0.8687 0.1161 0.028 Uiso calc R 1 1
C C3 0.3161(2) 0.78036(19) 0.02390(16) 0.0206(4) Uani d . 1 1
H H3A 0.3276 0.7948 -0.0425 0.025 Uiso calc R 1 1
H H3B 0.3268 0.6916 0.0344 0.025 Uiso calc R 1 1
C C4 0.1188(2) 0.72883(19) 0.09929(15) 0.0196(4) Uani d . 1 1
H H4A 0.1643 0.6569 0.1196 0.023 Uiso calc R 1 1
H H4B 0.0074 0.6924 0.0755 0.023 Uiso calc R 1 1
C C5 0.1781(2) 0.84119(19) 0.19166(15) 0.0201(4) Uani d . 1 1
C C6 0.2197(2) 0.8258(2) 0.29426(16) 0.0268(5) Uani d . 1 1
H H6 0.2073 0.7397 0.3109 0.032 Uiso calc R 1 1
C C7 0.2796(3) 0.9367(2) 0.37265(17) 0.0315(5) Uani d . 1 1
H H7 0.3083 0.9271 0.4436 0.038 Uiso calc R 1 1
C C8 0.2978(2) 1.0622(2) 0.34789(17) 0.0285(5) Uani d . 1 1
H H8 0.3407 1.1393 0.4013 0.034 Uiso calc R 1 1
C C9 0.2522(2) 1.0724(2) 0.24395(16) 0.0226(4) Uani d . 1 1
H H9 0.2642 1.1577 0.2258 0.027 Uiso calc R 1 1
C C10 0.0504(2) 0.70221(19) -0.09347(15) 0.0202(4) Uani d . 1 1
H H10A -0.0541 0.6748 -0.0953 0.024 Uiso calc R 1 1
H H10B 0.0777 0.6216 -0.1099 0.024 Uiso calc R 1 1
C C11 0.0597(2) 0.79033(19) -0.17233(15) 0.0191(4) Uani d . 1 1
C C12 0.0328(2) 0.7463(2) -0.27556(16) 0.0244(4) Uani d . 1 1
H H12 0.0089 0.6545 -0.3021 0.029 Uiso calc R 1 1
C C13 0.0411(2) 0.8381(2) -0.33972(17) 0.0282(5) Uani d . 1 1
H H13 0.0192 0.8090 -0.4115 0.034 Uiso calc R 1 1
C C14 0.0815(2) 0.9726(2) -0.29975(17) 0.0268(4) Uani d . 1 1
H H14 0.0890 1.0364 -0.3430 0.032 Uiso calc R 1 1
C C15 0.1105(2) 1.0111(2) -0.19550(16) 0.0223(4) Uani d . 1 1
H H15 0.1415 1.1029 -0.1662 0.027 Uiso calc R 1 1
Ce Ce1 0.645983(12) 0.537145(10) 0.302107(8) 0.01712(4) Uani d . 1 1
Mn Mn1 0.12793(3) 0.96400(3) 0.01495(2) 0.01624(7) Uani d . 1 1
N N1 0.15897(17) 0.78008(15) 0.01278(12) 0.0169(3) Uani d . 1 1
N N2 0.19097(18) 0.96344(16) 0.16757(12) 0.0187(3) Uani d . 1 1
N N3 0.09570(18) 0.92122(16) -0.13466(12) 0.0186(3) Uani d . 1 1
N N4 0.71615(19) 0.56739(17) 0.10403(13) 0.0237(4) Uani d . 1 1
N N5 0.99489(19) 0.63633(17) 0.41507(12) 0.0207(3) Uani d . 1 1
N N6 0.32189(18) 0.50929(16) 0.27878(13) 0.0209(3) Uani d . 1 1
N N7 0.6285(2) 0.81101(17) 0.36844(14) 0.0270(4) Uani d . 1 1
O O1 0.33743(15) 1.05618(13) 0.04440(11) 0.0220(3) Uani d . 1 1
O O2 0.57492(17) 1.11439(15) 0.15568(12) 0.0298(3) Uani d . 1 1
O O3 0.07120(15) 1.11334(12) 0.01150(10) 0.0184(3) Uani d . 1 1
O O4 0.78873(18) 0.51649(18) 0.17707(11) 0.0359(4) Uani d . 1 1
O O5 0.61638(18) 0.61264(15) 0.11564(12) 0.0305(3) Uani d . 1 1
O O6 0.74481(17) 0.57041(16) 0.02412(11) 0.0297(3) Uani d . 1 1
O O7 0.92798(16) 0.51428(14) 0.38783(11) 0.0229(3) Uani d . 1 1
O O8 0.91591(16) 0.71474(14) 0.39195(12) 0.0275(3) Uani d . 1 1
O O9 1.13478(15) 0.67941(15) 0.46267(11) 0.0261(3) Uani d . 1 1
O O10 0.60840(19) 0.72130(15) 0.42120(11) 0.0313(3) Uani d . 1 1
O O11 0.65747(16) 0.78022(14) 0.28929(11) 0.0253(3) Uani d . 1 1
O O12 0.6184(2) 0.92188(16) 0.39145(14) 0.0447(4) Uani d . 1 1
O O13 0.39958(16) 0.44834(15) 0.34040(11) 0.0265(3) Uani d . 1 1
O O14 0.37912(16) 0.56973(14) 0.22111(11) 0.0237(3) Uani d . 1 1
O O15 0.19648(16) 0.51029(15) 0.27624(12) 0.0282(3) Uani d . 1 1
O O16 0.46432(19) 0.35593(15) 0.14398(12) 0.0318(4) Uani d D 1 1
O O17 0.65309(18) 0.30304(15) 0.32736(12) 0.0288(3) Uani d D 1 1
O O18 0.72688(18) 0.52547(16) 0.49357(11) 0.0281(3) Uani d D 1 1
H H1W 0.408(3) 0.371(2) 0.0892(13) 0.048(8) Uiso d D 1 1
H H2W 0.470(3) 0.2819(16) 0.1246(19) 0.054(9) Uiso d D 1 1
H H3W 0.635(3) 0.2386(19) 0.2814(14) 0.043(8) Uiso d D 1 1
H H4W 0.715(3) 0.288(3) 0.3798(13) 0.069(11) Uiso d D 1 1
H H5W 0.777(3) 0.478(2) 0.5248(18) 0.049(8) Uiso d D 1 1
H H6W 0.692(3) 0.549(2) 0.5359(16) 0.039(7) Uiso d D 1 1

loop_
_atom_site_aniso_label
_atom_site_aniso_U_11
_atom_site_aniso_U_22
_atom_site_aniso_U_33
_atom_site_aniso_U_12
_atom_site_aniso_U_13
_atom_site_aniso_U_23
C1 0.0208(10) 0.0250(11) 0.0193(10) 0.0039(8) 0.0115(8) 0.0005(8)
C2 0.0203(10) 0.0258(11) 0.0257(11) 0.0094(8) 0.0096(8) 0.0075(8)
C3 0.0209(10) 0.0189(10) 0.0263(10) 0.0093(8) 0.0117(8) 0.0054(8)
C4 0.0227(10) 0.0171(9) 0.0204(10) 0.0063(8) 0.0091(8) 0.0064(8)
C5 0.0207(9) 0.0216(10) 0.0217(10) 0.0081(8) 0.0108(8) 0.0064(8)
C6 0.0344(12) 0.0295(11) 0.0231(11) 0.0136(9) 0.0146(9) 0.0108(9)
C7 0.0407(13) 0.0389(13) 0.0186(10) 0.0167(11) 0.0121(9) 0.0071(9)
C8 0.0309(11) 0.0315(12) 0.0204(10) 0.0083(9) 0.0088(9) -0.0023(9)
C9 0.0226(10) 0.0214(10) 0.0243(10) 0.0080(8) 0.0090(8) 0.0029(8)
C10 0.0223(10) 0.0159(9) 0.0205(10) 0.0045(8) 0.0077(8) -0.0004(8)
C11 0.0166(9) 0.0191(10) 0.0209(10) 0.0056(7) 0.0069(8) 0.0013(8)
C12 0.0254(10) 0.0230(11) 0.0241(10) 0.0057(8) 0.0108(8) -0.0005(8)
C13 0.0299(11) 0.0345(12) 0.0205(10) 0.0074(9) 0.0123(9) 0.0012(9)
C14 0.0290(11) 0.0320(12) 0.0243(11) 0.0098(9) 0.0142(9) 0.0104(9)
C15 0.0227(10) 0.0201(10) 0.0258(11) 0.0074(8) 0.0107(8) 0.0051(8)
Ce1 0.02026(6) 0.02016(7) 0.01371(6) 0.01028(4) 0.00651(4) 0.00479(4)
Mn1 0.01918(14) 0.01458(14) 0.01641(14) 0.00685(11) 0.00720(11) 0.00344(11)
N1 0.0180(8) 0.0154(8) 0.0178(8) 0.0062(6) 0.0070(6) 0.0024(6)
N2 0.0195(8) 0.0206(8) 0.0177(8) 0.0080(7) 0.0077(6) 0.0045(7)
N3 0.0205(8) 0.0191(8) 0.0180(8) 0.0076(6) 0.0084(6) 0.0027(6)
N4 0.0224(9) 0.0267(9) 0.0191(9) 0.0037(7) 0.0077(7) 0.0022(7)
N5 0.0237(9) 0.0268(9) 0.0159(8) 0.0109(7) 0.0096(7) 0.0069(7)
N6 0.0225(8) 0.0201(8) 0.0176(8) 0.0055(7) 0.0060(7) 0.0012(7)
N7 0.0297(9) 0.0251(10) 0.0223(9) 0.0127(8) 0.0032(7) 0.0000(7)
O1 0.0224(7) 0.0180(7) 0.0268(8) 0.0057(6) 0.0109(6) 0.0053(6)
O2 0.0262(8) 0.0280(8) 0.0278(8) -0.0006(6) 0.0091(6) -0.0013(6)
O3 0.0211(7) 0.0155(7) 0.0204(7) 0.0070(5) 0.0089(5) 0.0043(5)
O4 0.0329(8) 0.0643(11) 0.0189(8) 0.0279(8) 0.0097(6) 0.0121(7)
O5 0.0417(9) 0.0318(8) 0.0323(8) 0.0219(7) 0.0224(7) 0.0118(7)
O6 0.0284(8) 0.0427(9) 0.0190(7) 0.0066(7) 0.0127(6) 0.0061(7)
O7 0.0266(7) 0.0210(7) 0.0220(7) 0.0101(6) 0.0082(6) 0.0040(6)
O8 0.0266(8) 0.0242(8) 0.0331(8) 0.0141(6) 0.0083(6) 0.0070(6)
O9 0.0194(7) 0.0349(8) 0.0234(7) 0.0089(6) 0.0060(6) 0.0105(6)
O10 0.0459(9) 0.0317(9) 0.0215(8) 0.0198(7) 0.0128(7) 0.0072(6)
O11 0.0290(8) 0.0245(8) 0.0238(8) 0.0118(6) 0.0091(6) 0.0052(6)
O12 0.0691(13) 0.0281(9) 0.0379(10) 0.0252(9) 0.0162(9) -0.0003(7)
O13 0.0285(8) 0.0316(8) 0.0252(8) 0.0152(6) 0.0111(6) 0.0137(6)
O14 0.0251(7) 0.0294(8) 0.0214(7) 0.0117(6) 0.0107(6) 0.0108(6)
O15 0.0201(7) 0.0324(8) 0.0329(8) 0.0082(6) 0.0106(6) 0.0082(7)
O16 0.0444(10) 0.0229(8) 0.0227(8) 0.0135(7) 0.0044(7) 0.0030(6)
O17 0.0353(9) 0.0240(8) 0.0238(8) 0.0128(7) 0.0046(7) 0.0045(7)
O18 0.0374(9) 0.0399(9) 0.0179(7) 0.0254(7) 0.0126(7) 0.0113(7)

loop_
_atom_type_symbol
_atom_type_description
_atom_type_scat_dispersion_real
_atom_type_scat_dispersion_imag
_atom_type_scat_source
C C 0.0033 0.0016 'International Tables Vol C Tables 4.2.6.8 and 6.1.1.4'
Ce Ce -0.2486 2.6331 'International Tables Vol C Tables 4.2.6.8 and 6.1.1.4'
Mn Mn 0.3368 0.7283 'International Tables Vol C Tables 4.2.6.8 and 6.1.1.4'
N N 0.0061 0.0033 'International Tables Vol C Tables 4.2.6.8 and 6.1.1.4'
O O 0.0106 0.0060 'International Tables Vol C Tables 4.2.6.8 and 6.1.1.4'
H H 0.0000 0.0000 'International Tables Vol C Tables 4.2.6.8 and 6.1.1.4'

loop_
_geom_angle_atom_site_label_1
_geom_angle_atom_site_label_2
_geom_angle_atom_site_label_3
_geom_angle_site_symmetry_1
_geom_angle_site_symmetry_3
_geom_angle
_geom_angle_publ_flag
O2 C1 O1 . . 120.56(19) ?
O2 C1 C2 . . 120.05(18) ?
O1 C1 C2 . . 119.38(17) ?
C1 C2 C3 . . 116.35(17) ?
C1 C2 H2A . . 108.2 ?
C3 C2 H2A . . 108.2 ?
C1 C2 H2B . . 108.2 ?
C3 C2 H2B . . 108.2 ?
H2A C2 H2B . . 107.4 ?
N1 C3 C2 . . 115.46(16) ?
N1 C3 H3A . . 108.4 ?
C2 C3 H3A . . 108.4 ?
N1 C3 H3B . . 108.4 ?
C2 C3 H3B . . 108.4 ?
H3A C3 H3B . . 107.5 ?
N1 C4 C5 . . 108.92(15) ?
N1 C4 H4A . . 109.9 ?
C5 C4 H4A . . 109.9 ?
N1 C4 H4B . . 109.9 ?
C5 C4 H4B . . 109.9 ?
H4A C4 H4B . . 108.3 ?
N2 C5 C6 . . 120.48(19) ?
N2 C5 C4 . . 115.00(17) ?
C6 C5 C4 . . 124.51(18) ?
C5 C6 C7 . . 119.3(2) ?
C5 C6 H6 . . 120.3 ?
C7 C6 H6 . . 120.3 ?
C6 C7 C8 . . 120.1(2) ?
C6 C7 H7 . . 120.0 ?
C8 C7 H7 . . 120.0 ?
C9 C8 C7 . . 118.4(2) ?
C9 C8 H8 . . 120.8 ?
C7 C8 H8 . . 120.8 ?
N2 C9 C8 . . 121.20(19) ?
N2 C9 H9 . . 119.4 ?
C8 C9 H9 . . 119.4 ?
N1 C10 C11 . . 107.84(15) ?
N1 C10 H10A . . 110.1 ?
C11 C10 H10A . . 110.1 ?
N1 C10 H10B . . 110.1 ?
C11 C10 H10B . . 110.1 ?
H10A C10 H10B . . 108.5 ?
N3 C11 C12 . . 120.27(18) ?
N3 C11 C10 . . 114.51(16) ?
C12 C11 C10 . . 125.21(18) ?
C11 C12 C13 . . 118.95(19) ?
C11 C12 H12 . . 120.5 ?
C13 C12 H12 . . 120.5 ?
C12 C13 C14 . . 120.33(19) ?
C12 C13 H13 . . 119.8 ?
C14 C13 H13 . . 119.8 ?
C15 C14 C13 . . 118.2(2) ?
C15 C14 H14 . . 120.9 ?
C13 C14 H14 . . 120.9 ?
N3 C15 C14 . . 121.20(19) ?
N3 C15 H15 . . 119.4 ?
C14 C15 H15 . . 119.4 ?
O18 Ce1 O17 . . 69.97(5) y
O18 Ce1 O16 . . 128.54(5) y
O17 Ce1 O16 . . 65.93(5) y
O18 Ce1 O11 . . 106.64(5) y
O17 Ce1 O11 . . 175.62(5) y
O16 Ce1 O11 . . 118.34(5) y
O18 Ce1 O14 . . 113.46(5) y
O17 Ce1 O14 . . 116.48(5) y
O16 Ce1 O14 . . 67.18(5) y
O11 Ce1 O14 . . 67.21(5) y
O18 Ce1 O4 . . 129.43(5) y
O17 Ce1 O4 . . 86.60(5) y
O16 Ce1 O4 . . 73.01(5) y
O11 Ce1 O4 . . 93.73(5) y
O14 Ce1 O4 . . 117.10(4) y
O18 Ce1 O10 . . 63.76(5) y
O17 Ce1 O10 . . 129.22(5) y
O16 Ce1 O10 . . 133.59(5) y
O11 Ce1 O10 . . 49.05(5) y
O14 Ce1 O10 . . 67.60(5) y
O4 Ce1 O10 . . 139.63(5) y
O18 Ce1 O13 . . 71.99(5) y
O17 Ce1 O13 . . 78.75(5) y
O16 Ce1 O13 . . 74.61(5) y
O11 Ce1 O13 . . 103.04(4) y
O14 Ce1 O13 . . 49.02(4) y
O4 Ce1 O13 . . 147.57(5) y
O10 Ce1 O13 . . 68.32(5) y
O18 Ce1 O8 . . 75.46(5) y
O17 Ce1 O8 . . 112.64(5) y
O16 Ce1 O8 . . 146.48(5) y
O11 Ce1 O8 . . 63.37(4) y
O14 Ce1 O8 . . 130.08(4) y
O4 Ce1 O8 . . 73.48(5) y
O10 Ce1 O8 . . 75.16(5) y
O13 Ce1 O8 . . 138.90(5) y
O18 Ce1 O7 . . 66.67(5) y
O17 Ce1 O7 . . 65.86(5) y
O16 Ce1 O7 . . 114.71(5) y
O11 Ce1 O7 . . 110.44(4) y
O14 Ce1 O7 . . 177.64(4) y
O4 Ce1 O7 . . 62.87(4) y
O10 Ce1 O7 . . 110.78(5) y
O13 Ce1 O7 . . 132.38(4) y
O8 Ce1 O7 . . 47.56(4) y
O18 Ce1 O5 . . 164.85(5) y
O17 Ce1 O5 . . 121.18(5) y
O16 Ce1 O5 . . 66.48(5) y
O11 Ce1 O5 . . 61.61(4) y
O14 Ce1 O5 . . 72.23(4) y
O4 Ce1 O5 . . 47.54(5) y
O10 Ce1 O5 . . 108.44(4) y
O13 Ce1 O5 . . 118.51(5) y
O8 Ce1 O5 . . 90.14(5) y
O7 Ce1 O5 . . 107.04(4) y
O3 Mn1 O3 . 2_575 82.72(6) y
O3 Mn1 O1 . . 93.94(6) y
O3 Mn1 O1 2_575 . 176.62(6) y
O3 Mn1 N3 . . 98.16(6) y
O3 Mn1 N3 2_575 . 92.55(6) y
O1 Mn1 N3 . . 88.46(6) y
O3 Mn1 N2 . . 99.07(6) y
O3 Mn1 N2 2_575 . 92.84(6) y
O1 Mn1 N2 . . 87.12(6) y
N3 Mn1 N2 . . 162.46(7) y
O3 Mn1 N1 . . 171.49(6) y
O3 Mn1 N1 2_575 . 88.79(6) y
O1 Mn1 N1 . . 94.56(6) y
N3 Mn1 N1 . . 81.54(6) y
N2 Mn1 N1 . . 81.90(6) y
O3 Mn1 Mn1 . 2_575 41.60(4) y
O3 Mn1 Mn1 2_575 2_575 41.12(4) y
O1 Mn1 Mn1 . 2_575 135.54(4) y
N3 Mn1 Mn1 . 2_575 97.12(5) y
N2 Mn1 Mn1 . 2_575 97.92(5) y
N1 Mn1 Mn1 . 2_575 129.91(5) y
C4 N1 C10 . . 112.72(14) ?
C4 N1 C3 . . 112.15(15) ?
C10 N1 C3 . . 108.12(14) ?
C4 N1 Mn1 . . 105.52(11) ?
C10 N1 Mn1 . . 104.46(11) ?
C3 N1 Mn1 . . 113.70(11) ?
C9 N2 C5 . . 120.42(17) ?
C9 N2 Mn1 . . 125.34(14) ?
C5 N2 Mn1 . . 114.07(13) ?
C15 N3 C11 . . 120.95(17) ?
C15 N3 Mn1 . . 124.94(13) ?
C11 N3 Mn1 . . 114.10(13) ?
O6 N4 O5 . . 122.11(17) ?
O6 N4 O4 . . 120.10(17) ?
O5 N4 O4 . . 117.80(17) ?
O9 N5 O7 . . 121.39(16) ?
O9 N5 O8 . . 120.76(17) ?
O7 N5 O8 . . 117.85(16) ?
O15 N6 O14 . . 121.33(16) ?
O15 N6 O13 . . 121.01(17) ?
O14 N6 O13 . . 117.65(16) ?
O12 N7 O11 . . 121.12(19) ?
O12 N7 O10 . . 122.10(19) ?
O11 N7 O10 . . 116.77(16) ?
C1 O1 Mn1 . . 126.04(12) ?
Mn1 O3 Mn1 . 2_575 97.28(6) ?
N4 O4 Ce1 . . 99.43(11) ?
N4 O5 Ce1 . . 95.13(11) ?
N5 O7 Ce1 . . 96.03(10) ?
N5 O8 Ce1 . . 98.51(11) ?
N7 O10 Ce1 . . 95.71(11) ?
N7 O11 Ce1 . . 98.47(11) ?
N6 O13 Ce1 . . 95.45(11) ?
N6 O14 Ce1 . . 97.40(10) ?
Ce1 O16 H1W . . 123.3(17) ?
Ce1 O16 H2W . . 129.8(18) ?
H1W O16 H2W . . 102.7(14) ?
Ce1 O17 H3W . . 127.1(18) ?
Ce1 O17 H4W . . 122(2) ?
H3W O17 H4W . . 103.4(15) ?
Ce1 O18 H5W . . 127.0(17) ?
Ce1 O18 H6W . . 128.8(16) ?
H5W O18 H6W . . 102.2(14) ?

loop_
_geom_bond_atom_site_label_1
_geom_bond_atom_site_label_2
_geom_bond_site_symmetry_2
_geom_bond_distance
_geom_bond_publ_flag
C1 O2 . 1.233(2) ?
C1 O1 . 1.302(2) ?
C1 C2 . 1.511(3) ?
C2 C3 . 1.515(3) ?
C2 H2A . 0.9900 ?
C2 H2B . 0.9900 ?
C3 N1 . 1.503(2) ?
C3 H3A . 0.9900 ?
C3 H3B . 0.9900 ?
C4 N1 . 1.499(2) ?
C4 C5 . 1.509(3) ?
C4 H4A . 0.9900 ?
C4 H4B . 0.9900 ?
C5 N2 . 1.354(3) ?
C5 C6 . 1.378(3) ?
C6 C7 . 1.380(3) ?
C6 H6 . 0.9500 ?
C7 C8 . 1.388(3) ?
C7 H7 . 0.9500 ?
C8 C9 . 1.380(3) ?
C8 H8 . 0.9500 ?
C9 N2 . 1.350(3) ?
C9 H9 . 0.9500 ?
C10 N1 . 1.503(2) ?
C10 C11 . 1.514(3) ?
C10 H10A . 0.9900 ?
C10 H10B . 0.9900 ?
C11 N3 . 1.351(2) ?
C11 C12 . 1.382(3) ?
C12 C13 . 1.384(3) ?
C12 H12 . 0.9500 ?
C13 C14 . 1.388(3) ?
C13 H13 . 0.9500 ?
C14 C15 . 1.380(3) ?
C14 H14 . 0.9500 ?
C15 N3 . 1.344(3) ?
C15 H15 . 0.9500 ?
Ce1 O18 . 2.5249(14) y
Ce1 O17 . 2.5509(15) y
Ce1 O16 . 2.5594(15) y
Ce1 O11 . 2.5758(14) y
Ce1 O14 . 2.6000(14) y
Ce1 O4 . 2.6218(15) y
Ce1 O10 . 2.6319(15) y
Ce1 O13 . 2.6370(15) y
Ce1 O8 . 2.6430(15) y
Ce1 O7 . 2.6983(14) y
Ce1 O5 . 2.7227(15) y
Mn1 O3 . 1.8038(13) y
Mn1 O3 2_575 1.8208(13) y
Mn1 O1 . 1.9332(14) y
Mn1 N3 . 1.9870(16) y
Mn1 N2 . 1.9953(16) y
Mn1 N1 . 2.0462(16) y
Mn1 Mn1 2_575 2.7204(6) ?
N4 O6 . 1.242(2) ?
N4 O5 . 1.248(2) ?
N4 O4 . 1.270(2) ?
N5 O9 . 1.244(2) ?
N5 O7 . 1.254(2) ?
N5 O8 . 1.262(2) ?
N6 O15 . 1.229(2) ?
N6 O14 . 1.266(2) ?
N6 O13 . 1.273(2) ?
N7 O12 . 1.228(2) ?
N7 O11 . 1.268(2) ?
N7 O10 . 1.271(2) ?
O3 Mn1 2_575 1.8208(13) y
O16 H1W . 0.831(10) ?
O16 H2W . 0.830(10) ?
O17 H3W . 0.831(10) ?
O17 H4W . 0.826(10) ?
O18 H5W . 0.832(10) ?
O18 H6W . 0.831(9) ?

loop_
_geom_hbond_atom_site_label_D
_geom_hbond_atom_site_label_H
_geom_hbond_atom_site_label_A
_geom_hbond_site_symmetry_A
_geom_hbond_distance_DH
_geom_hbond_distance_HA
_geom_hbond_distance_DA
_geom_hbond_angle_DHA
O16 H1W O6 2_665 0.8300(10) 2.020(10) 2.841(2) 168(2)
O16 H2W O2 1_545 0.8300(10) 2.270(10) 3.017(2) 151(2)
O16 H2W O1 1_545 0.8300(10) 2.380(10) 3.105(2) 147(2)
O17 H3W O2 1_545 0.8310(10) 1.910(10) 2.725(2) 168(2)
O17 H4W O9 2_766 0.8260(10) 2.110(10) 2.896(2) 158(2)
O18 H5W O9 2_766 0.8320(10) 2.060(10) 2.839(2) 156(2)
O18 H6W O13 2_666 0.8300(10) 2.210(10) 3.011(2) 163(2)
